data_2008199
loop_
_publ_author_name
'Solovyov, Leonid A.'
'Blokhin, Alexander I.'
'Mulagaleev, Ruslan F.'
'Kirik, Sergei D.'

_publ_contact_author
; Dr Sergei Kirik
  Institute of Chemistry & Chemical Technology,
  660049, Krasnoyarsk,
  Russia
;
_publ_section_title
;
 Ag~2~[Pd(NH~3~)~2~(SO~3~)~2~] powder
;
_journal_issue 3
_journal_name_full 'Acta Crystallographica Section C'
_journal_page_first 293
_journal_page_last 296
_journal_paper_doi 10.1107/S0108270198012724
_journal_volume 55
_journal_year 1999
_chemical_formula_analytical 'Ag2.01 (Pd1.01 (N H3)1.95 (S O3)1.98)'
_chemical_formula_iupac 'Ag2 [Pd (N H3)2 (SO3)2]'
_chemical_formula_structural 'Ag2 (Pd (N H3)2 (S O3)2)'
_chemical_formula_sum 'Ag2 H6 N2 O6 Pd S2'
_chemical_formula_weight 516.33
_chemical_name_common 'silver(I) diammino-disulfito-palladat(II)'
_chemical_name_systematic
;
disilver(I) diamminedisulfitopalladium(II)
;
_chemical_temperature_decomposition 448.15
_space_group_IT_number 14
_symmetry_cell_setting monoclinic
_symmetry_space_group_name_Hall '-P 2ybc'
_symmetry_space_group_name_H-M 'P 1 21/c 1'
_cell_angle_alpha 90.00
_cell_angle_beta 108.2200(10)
_cell_angle_gamma 90.0
_cell_formula_units_Z 2
_cell_length_a 7.05180(10)
_cell_length_b 5.85100(10)
_cell_length_c 10.3799(2)
_cell_measurement_temperature 293
_cell_volume 406.803(12)
_computing_cell_refinement 'DBWM [local modification of DBWS-9006PC (Wiles & Young, 1981)]'
_computing_data_collection 'DRON-4 data collection software'
_computing_data_reduction 'XDIG (Solovyov, 1998)'
_computing_molecular_graphics 'XP (Siemens, 199?)'
_computing_structure_refinement DBWM
_computing_structure_solution 'Patterson & Fourier syntheses (local programs)'
_diffrn_ambient_temperature 293
_diffrn_measurement_device 'DRON-4 powder diffractometer'
_diffrn_measurement_method '\q/2\q scan'
_diffrn_radiation_monochromator graphite
_diffrn_radiation_source 'conventional sealed tube'
_diffrn_radiation_type CuK\a
_diffrn_radiation_wavelength 1.5418
_diffrn_reflns_av_R_equivalents 0
_diffrn_reflns_number 330
_diffrn_reflns_theta_max 45
_diffrn_reflns_theta_min 6
_exptl_absorpt_process_details none
_refine_ls_extinction_method none
_refine_ls_goodness_of_fit_all 1.66
_refine_ls_hydrogen_treatment constr
_refine_ls_matrix_type full
_refine_ls_number_constraints 5
_refine_ls_number_parameters 41
_refine_ls_number_restraints 0
_refine_ls_structure_factor_coef Fsqd
_refine_ls_weighting_scheme sigma
_cod_data_source_file av1026.cif
_cod_data_source_block agpdnso3
_cod_depositor_comments
;
The following automatic conversions were performed:

'_chemical_melting_point' tag was changed to
'_chemical_temperature_decomposition' since the value had been given
as 'decomposes at 175\%C'. The value 'decomposes at 175\%C' was
changed to '448.15' - it was converted from degrees Celsius(C) to
Kelvins(K).

Automatic conversion script
Id: cif_fix_values 1646 2011-03-28 12:23:43Z adriana 

The following automatic conversions were performed:

'_chemical_melting_point' tag was changed to
'_chemical_temperature_decomposition' since the value had been given
as 'decomposes at 175\%C'. The value 'decomposes at 175\%C' was
changed to '448.15' - it was converted from degrees Celsius(C) to
Kelvins(K).

Automatic conversion script
Id: cif_fix_values 1715 2011-07-08 13:25:40Z adriana 
;
_cod_original_cell_volume 406.80(3)
_cod_original_sg_symbol_H-M 'P 21/c'
_cod_database_code 2008199

loop_
_symmetry_equiv_pos_as_xyz
'x, y, z'
'-x, -y, -z'
'-x, y+1/2, -z+1/2'
'x, -y-1/2, z-1/2'

loop_
_atom_site_label
_atom_site_fract_x
_atom_site_fract_y
_atom_site_fract_z
_atom_site_occupancy
Pd 0 0 0 1
Ag 0.4396(2) -0.2340(3) 0.14780(10) 1
S 0.2515(6) 0.2626(8) 0.03580(10) 1
O1 0.4430(10) 0.174(2) 0.1161(9) 1
O2 0.2140(10) 0.464(2) 0.1134(8) 1
O3 0.2540(10) 0.3550(10) -0.0960(10) 1
N -0.0960(10) 0.1570(10) 0.1485(9) 1
H1 -0.150 0.294 0.119 1
H2 0.010 0.176 0.223 1
H3 -0.187 0.068 0.168 1

loop_
_atom_type_symbol
_atom_type_description
_atom_type_scat_dispersion_real
_atom_type_scat_dispersion_imag
_atom_type_scat_source
AG AG -.060 4.282 'Cromer (1971). Int. Tables Vol. IV'
PD PD -.059 3.934 'Cromer (1971). Int. Tables Vol. IV'
S S .319 .557 'Cromer (1971). Int. Tables Vol. IV'
O O .047 .032 'Cromer (1971). Int. Tables Vol. IV'
N N .029 .018 'Cromer (1971). Int. Tables Vol. IV'
H H .0000 .0000 'Cromer (1971). Int. Tables Vol. IV'

loop_
_geom_angle_atom_site_label_1
_geom_angle_atom_site_label_2
_geom_angle_atom_site_label_3
_geom_angle_site_symmetry_1
_geom_angle_site_symmetry_3
_geom_angle
_geom_angle_publ_flag
Pd S O1 . . 113.0(8) yes
Pd S O2 . . 110.8(7) yes
Pd S O3 . . 109.1(7) yes
N Pd S . . 89.9(5) yes
O1 S O2 . . 105.0(10) yes
O1 S O3 . . 113.0(10) yes
O2 S O3 . . 105.0(10) yes
Pd N O3 . 2_565 117.8(7) yes
Pd N O3 . 4_566 106.1(7) yes
O3 N O3 2_565 4_566 109.3(6) yes

loop_
_geom_bond_atom_site_label_1
_geom_bond_atom_site_label_2
_geom_bond_site_symmetry_1
_geom_bond_site_symmetry_2
_geom_bond_distance
_geom_bond_publ_flag
Pd N . . 2.078(9) yes
Pd S . . 2.288(5) yes
Pd Ag . . 3.2960(10) yes
Ag O1 . . 2.410(10) yes
Ag O1 . 3_645 2.390(9) yes
Ag O2 . 1_545 2.332(9) yes
Ag O3 . 2_655 2.490(10) yes
S O1 . . 1.450(10) yes
S O2 . . 1.500(10) yes
S O3 . . 1.480(10) yes
N O3 . 2_565 3.050(10) yes
N O3 . 4_566 3.000(10) yes
